data_4315459
loop_
_publ_author_name
'Evan G. Moore'
'Jide Xu'
'Sheel C. Dodani'
'Christoph J. Jocher'
'Anthony D'Al\'eo'
'Michael Seitz'
'Kenneth N. Raymond'

_publ_section_title
;
 1-Methyl-3-hydroxy-pyridin-2-one Complexes of Near Infra-Red Emitting
 Lanthanides: Efficient Sensitization of Yb(III) and Nd(III) in Aqueous
 Solution
;
_journal_name_full 'Inorganic Chemistry'
_journal_page_first 4156
_journal_page_last 4166
_journal_paper_doi 10.1021/ic902219t
_journal_volume 49
_journal_year 2010
_chemical_formula_moiety 'C72 H82 N16 O28 Yb2 C6 H24 O6 4.75 H9.5 O4.75'
_chemical_formula_sum 'C78 H115.5 N16 O38.75 Yb2'
_chemical_formula_weight 2243.44
_chemical_name_systematic
; 
 ? 
;
_space_group_IT_number 4
_symmetry_cell_setting monoclinic
_symmetry_space_group_name_Hall 'P 2yb'
_symmetry_space_group_name_H-M 'P 1 21 1'
_atom_sites_solution_hydrogens geom
_atom_sites_solution_primary direct
_atom_sites_solution_secondary difmap
_audit_creation_method SHELXL-97
_cell_angle_alpha 90.00
_cell_angle_beta 101.126(2)
_cell_angle_gamma 90.00
_cell_formula_units_Z 2
_cell_length_a 13.451(2)
_cell_length_b 20.757(3)
_cell_length_c 16.969(3)
_cell_measurement_reflns_used 7415
_cell_measurement_temperature 169(2)
_cell_measurement_theta_max 25.68
_cell_measurement_theta_min 3.02
_cell_volume 4648.7(13)
_computing_cell_refinement 'Bruker SAINT v. 7.07'
_computing_data_collection 'Bruker SMART v. 5.631'
_computing_data_reduction 'Bruker SAINT v. 7.07'
_computing_molecular_graphics 'ORTEP-3 v. 1.08'
_computing_publication_material 'ORTEP-3 v. 1.08'
_computing_structure_refinement 'SHELXL-97 (Sheldrick, 1997)'
_computing_structure_solution 'SHELXS-97 (Sheldrick, 1990)'
_diffrn_ambient_temperature 169(2)
_diffrn_detector_area_resol_mean 8.366
_diffrn_measured_fraction_theta_full 0.978
_diffrn_measured_fraction_theta_max 0.978
_diffrn_measurement_device_type 'Bruker APEX I'
_diffrn_measurement_method \w-scans
_diffrn_radiation_monochromator graphite
_diffrn_radiation_source 'fine-focus sealed tube'
_diffrn_radiation_type MoK\a
_diffrn_radiation_wavelength 0.71073
_diffrn_reflns_av_R_equivalents 0.0122
_diffrn_reflns_av_sigmaI/netI 0.0231
_diffrn_reflns_limit_h_max 16
_diffrn_reflns_limit_h_min -16
_diffrn_reflns_limit_k_max 25
_diffrn_reflns_limit_k_min -24
_diffrn_reflns_limit_l_max 20
_diffrn_reflns_limit_l_min -11
_diffrn_reflns_number 22168
_diffrn_reflns_theta_full 25.68
_diffrn_reflns_theta_max 25.68
_diffrn_reflns_theta_min 3.24
_diffrn_standards_number 0
_exptl_absorpt_coefficient_mu 2.097
_exptl_absorpt_correction_T_max 0.8177
_exptl_absorpt_correction_T_min 0.5719
_exptl_absorpt_correction_type multi-scan
_exptl_absorpt_process_details 'SADABS V2.03'
_exptl_crystal_colour colorless
_exptl_crystal_density_diffrn 1.603
_exptl_crystal_density_meas ?
_exptl_crystal_density_method 'not measured'
_exptl_crystal_description rhombic
_exptl_crystal_F_000 2291
_exptl_crystal_size_max 0.30
_exptl_crystal_size_mid 0.20
_exptl_crystal_size_min 0.10
_refine_diff_density_max 0.806
_refine_diff_density_min -0.672
_refine_diff_density_rms 0.077
_refine_ls_abs_structure_details 'Flack H D (1983), Acta Cryst. A39, 876-881'
_refine_ls_abs_structure_Flack -0.014(5)
_refine_ls_extinction_method none
_refine_ls_goodness_of_fit_ref 1.033
_refine_ls_hydrogen_treatment constr
_refine_ls_matrix_type full
_refine_ls_number_parameters 1252
_refine_ls_number_reflns 15648
_refine_ls_number_restraints 1
_refine_ls_restrained_S_all 1.033
_refine_ls_R_factor_all 0.0275
_refine_ls_R_factor_gt 0.0257
_refine_ls_shift/su_max 0.002
_refine_ls_shift/su_mean 0.000
_refine_ls_structure_factor_coef Fsqd
_refine_ls_weighting_details 'calc w=1/[\s^2^(Fo^2^)+(0.0415P)^2^+3.8940P] where P=(Fo^2^+2Fc^2^)/3'
_refine_ls_weighting_scheme calc
_refine_ls_wR_factor_gt 0.0654
_refine_ls_wR_factor_ref 0.0664
_reflns_number_gt 15028
_reflns_number_total 15648
_reflns_threshold_expression >2sigma(I)
_cod_data_source_file ic902219t_si_003.cif
_cod_data_source_block Yb5LIO32HOPO
_cod_depositor_comments
;
The following automatic conversions were performed:

'_symmetry_cell_setting' value 'Monoclinic' changed to 'monoclinic'
according to the built-in table from CIF Core dictionary named
'cif_core.dic' version 2.4.1 from 2010-06-29.

Automatic conversion script
Id: cif_fix_values 1646 2011-03-28 12:23:43Z adriana 

The following automatic conversions were performed:

'_exptl_crystal_density_meas' value 'not measured' was changed to '?'
- the value is perceived as not measured.

Automatic conversion script
Id: cif_fix_values 3008 2015-01-20 13:52:24Z robertas 
;
_cod_original_cell_volume 4649.0(13)
_cod_database_code 4315459

loop_
_symmetry_equiv_pos_as_xyz
'x, y, z'
'-x, y+1/2, -z'

loop_
_atom_site_label
_atom_site_type_symbol
_atom_site_fract_x
_atom_site_fract_y
_atom_site_fract_z
_atom_site_U_iso_or_equiv
_atom_site_adp_type
_atom_site_occupancy
_atom_site_symmetry_multiplicity
_atom_site_calc_flag
_atom_site_refinement_flags
_atom_site_disorder_assembly
_atom_site_disorder_group
Yb1 Yb 0.909368(12) -0.369240(7) 0.535578(10) 0.02150(5) Uani 1 1 d . . .
Yb2 Yb 1.091908(12) -0.091928(7) 0.952592(10) 0.02076(5) Uani 1 1 d . A .
O1 O 0.9074(2) -0.30414(16) 0.41897(17) 0.0258(7) Uani 1 1 d . . .
O2 O 0.7540(2) -0.36628(19) 0.45604(16) 0.0279(6) Uani 1 1 d . . .
O3 O 0.4618(2) -0.34368(19) 0.3167(2) 0.0422(9) Uani 1 1 d . . .
O4 O 0.5918(2) -0.53236(16) 0.4784(2) 0.0340(7) Uani 1 1 d . . .
O5 O 0.8963(3) -0.67066(17) 0.5662(3) 0.0445(9) Uani 1 1 d . . .
O6 O 0.8810(2) -0.47508(15) 0.50161(18) 0.0258(7) Uani 1 1 d . . .
O7 O 1.0499(2) -0.41496(17) 0.48848(18) 0.0278(7) Uani 1 1 d . . .
O8 O 0.7950(2) -0.40075(15) 0.61692(18) 0.0264(7) Uani 1 1 d . . .
O9 O 0.9920(2) -0.42166(16) 0.64959(17) 0.0244(6) Uani 1 1 d . . .
O10 O 1.1025(3) -0.58014(18) 0.79755(18) 0.0357(8) Uani 1 1 d . . .
O11 O 1.3044(3) -0.41451(19) 0.6904(2) 0.0384(8) Uani 1 1 d . . .
O12 O 1.2978(3) -0.1897(2) 0.6748(3) 0.0547(11) Uani 1 1 d . . .
O13 O 1.0488(2) -0.30654(16) 0.57609(17) 0.0262(7) Uani 1 1 d . . .
O14 O 0.8648(2) -0.27016(16) 0.58611(19) 0.0281(7) Uani 1 1 d . . .
O15 O 0.9723(2) -0.04175(16) 1.01824(18) 0.0252(7) Uani 1 1 d . . .
O16 O 1.1348(2) 0.01286(15) 0.98201(18) 0.0268(7) Uani 1 1 d . . .
O17 O 1.1151(3) 0.20569(17) 0.9019(2) 0.0431(9) Uani 1 1 d . . .
O18A O 1.390(2) 0.0450(13) 0.911(2) 0.033(7) Uani 0.35(6) 1 d P A 1
O18B O 1.4101(8) 0.0614(8) 0.951(2) 0.053(6) Uani 0.65(6) 1 d P A 2
O19 O 1.5497(2) -0.0899(2) 1.1571(2) 0.0497(9) Uani 1 1 d . . .
O20 O 1.1096(2) -0.15442(16) 1.07391(16) 0.0241(6) Uani 1 1 d . A .
O21 O 1.2555(2) -0.09728(18) 1.01664(16) 0.0266(6) Uani 1 1 d . . .
O22 O 1.1843(2) -0.06718(16) 0.85210(19) 0.0316(7) Uani 1 1 d . A .
O23 O 0.9936(2) -0.03506(16) 0.84874(17) 0.0269(7) Uani 1 1 d . . .
O24 O 0.8717(3) 0.1235(2) 0.7064(2) 0.0490(10) Uani 1 1 d . . .
O25 O 0.6847(3) -0.0300(2) 0.8317(2) 0.0450(10) Uani 1 1 d . . .
O26 O 0.6864(4) -0.2550(3) 0.8096(4) 0.0797(17) Uani 1 1 d . . .
O27 O 0.9466(2) -0.15279(15) 0.92155(16) 0.0248(7) Uani 1 1 d . A .
O28 O 1.1253(3) -0.19304(16) 0.90153(19) 0.0301(7) Uani 1 1 d . . .
N1 N 0.8061(3) -0.25244(19) 0.3133(2) 0.0280(8) Uani 1 1 d . . .
N2 N 0.5635(3) -0.4024(2) 0.4130(2) 0.0324(9) Uani 1 1 d . . .
H2A H 0.6242 -0.4081 0.4394 0.039 Uiso 1 1 calc R . .
N3 N 0.7942(3) -0.5849(2) 0.5290(2) 0.0359(9) Uani 1 1 d . . .
H3A H 0.7911 -0.5450 0.5151 0.043 Uiso 1 1 calc R . .
N4 N 1.1409(3) -0.5091(2) 0.4989(2) 0.0307(9) Uani 1 1 d . . .
N5 N 0.7626(3) -0.48275(19) 0.6967(2) 0.0315(8) Uani 1 1 d . . .
N6 N 1.1442(3) -0.4970(2) 0.7239(2) 0.0312(9) Uani 1 1 d . . .
H6A H 1.1244 -0.4619 0.6988 0.037 Uiso 1 1 calc R . .
N7 N 1.2472(3) -0.2881(2) 0.6248(2) 0.0359(10) Uani 1 1 d . . .
H7A H 1.1965 -0.3112 0.6026 0.043 Uiso 1 1 calc R . .
N8 N 0.9220(4) -0.1772(2) 0.6521(3) 0.0389(10) Uani 1 1 d . . .
N9 N 0.8904(3) 0.0546(2) 1.0162(2) 0.0292(9) Uani 1 1 d . . .
N10 N 1.2082(3) 0.11408(19) 0.9178(2) 0.0344(9) Uani 1 1 d . . .
H10A H 1.2135 0.0756 0.9370 0.041 Uiso 1 1 calc R . .
N11 N 1.4431(3) -0.0509(2) 1.0476(3) 0.0431(11) Uani 1 1 d . . .
H11A H 1.3863 -0.0563 1.0149 0.052 Uiso 1 1 calc R B 1
N12 N 1.2205(3) -0.1906(2) 1.1859(2) 0.0312(9) Uani 1 1 d . . .
N13 N 1.1974(3) 0.0015(2) 0.7503(2) 0.0382(9) Uani 1 1 d . . .
N14 N 0.8441(3) 0.0499(2) 0.7966(2) 0.0371(10) Uani 1 1 d . . .
H14A H 0.8686 0.0174 0.8254 0.045 Uiso 1 1 calc R . .
N15 N 0.7445(3) -0.1628(2) 0.8710(2) 0.0345(10) Uani 1 1 d . . .
H15A H 0.7970 -0.1406 0.8919 0.041 Uiso 1 1 calc R . .
N16 N 1.0588(4) -0.2803(2) 0.8295(2) 0.0378(10) Uani 1 1 d . . .
C1 C 0.8953(4) -0.2224(3) 0.2896(3) 0.0350(11) Uani 1 1 d . . .
H1A H 0.9551 -0.2335 0.3280 0.052 Uiso 1 1 calc R . .
H1B H 0.8872 -0.1764 0.2881 0.052 Uiso 1 1 calc R . .
H1C H 0.9017 -0.2377 0.2374 0.052 Uiso 1 1 calc R . .
C2 C 0.8206(3) -0.2929(2) 0.3767(2) 0.0242(9) Uani 1 1 d . . .
C3 C 0.7332(3) -0.3271(2) 0.3948(2) 0.0246(9) Uani 1 1 d . . .
C4 C 0.6376(3) -0.3188(2) 0.3450(2) 0.0266(9) Uani 1 1 d . . .
C5 C 0.6289(4) -0.2735(2) 0.2822(3) 0.0316(10) Uani 1 1 d . . .
H5A H 0.5656 -0.2652 0.2507 0.038 Uiso 1 1 calc R . .
C6 C 0.7109(4) -0.2419(2) 0.2670(3) 0.0328(11) Uani 1 1 d . . .
H6B H 0.7033 -0.2126 0.2248 0.039 Uiso 1 1 calc R . .
C7 C 0.5469(3) -0.3561(2) 0.3571(3) 0.0294(10) Uani 1 1 d . . .
C8 C 0.4831(3) -0.4438(2) 0.4312(3) 0.0339(11) Uani 1 1 d . . .
H8A H 0.4196 -0.4326 0.3962 0.041 Uiso 1 1 calc R . .
H8B H 0.4755 -0.4364 0.4862 0.041 Uiso 1 1 calc R . .
C9 C 0.5053(3) -0.5143(2) 0.4205(3) 0.0341(10) Uani 1 1 d . . .
H9A H 0.4475 -0.5402 0.4274 0.041 Uiso 1 1 calc R . .
H9B H 0.5179 -0.5217 0.3669 0.041 Uiso 1 1 calc R . .
C10 C 0.6144(4) -0.5991(2) 0.4704(3) 0.0400(11) Uani 1 1 d . . .
H10B H 0.6332 -0.6067 0.4188 0.048 Uiso 1 1 calc R . .
H10C H 0.5552 -0.6250 0.4732 0.048 Uiso 1 1 calc R . .
C11 C 0.7014(4) -0.6177(3) 0.5380(4) 0.0428(12) Uani 1 1 d . . .
H11B H 0.6845 -0.6063 0.5892 0.051 Uiso 1 1 calc R . .
H11C H 0.7118 -0.6639 0.5373 0.051 Uiso 1 1 calc R . .
C12 C 0.8838(4) -0.6145(2) 0.5417(3) 0.0326(11) Uani 1 1 d . . .
C13 C 0.9702(4) -0.5764(2) 0.5251(3) 0.0286(10) Uani 1 1 d . . .
C14 C 0.9623(3) -0.5107(2) 0.5073(2) 0.0247(10) Uani 1 1 d . . .
C15 C 1.0530(4) -0.4752(2) 0.4980(2) 0.0272(10) Uani 1 1 d . . .
C16 C 1.2316(4) -0.4731(3) 0.4866(3) 0.0409(12) Uani 1 1 d . . .
H16A H 1.2870 -0.5025 0.4876 0.061 Uiso 1 1 calc R . .
H16B H 1.2496 -0.4418 0.5286 0.061 Uiso 1 1 calc R . .
H16C H 1.2172 -0.4516 0.4356 0.061 Uiso 1 1 calc R . .
C17 C 1.1464(4) -0.5743(3) 0.5154(3) 0.0363(12) Uani 1 1 d . . .
H17A H 1.2075 -0.5959 0.5175 0.044 Uiso 1 1 calc R . .
C18 C 1.0654(4) -0.6068(2) 0.5283(3) 0.0339(11) Uani 1 1 d . . .
H18A H 1.0715 -0.6506 0.5397 0.041 Uiso 1 1 calc R . .
C19 C 0.6529(3) -0.4698(3) 0.6739(3) 0.0387(11) Uani 1 1 d . . .
H19A H 0.6417 -0.4348 0.6362 0.058 Uiso 1 1 calc R . .
H19B H 0.6268 -0.4585 0.7209 0.058 Uiso 1 1 calc R . .
H19C H 0.6189 -0.5076 0.6498 0.058 Uiso 1 1 calc R . .
C20 C 0.8268(3) -0.4454(2) 0.6641(3) 0.0270(9) Uani 1 1 d . . .
C21 C 0.9362(4) -0.4595(2) 0.6845(3) 0.0251(10) Uani 1 1 d . . .
C22 C 0.9694(4) -0.5099(2) 0.7358(2) 0.0261(9) Uani 1 1 d . . .
C23 C 0.8965(4) -0.5457(2) 0.7699(3) 0.0355(11) Uani 1 1 d . . .
H23A H 0.9186 -0.5785 0.8063 0.043 Uiso 1 1 calc R . .
C24 C 0.7983(4) -0.5326(3) 0.7501(3) 0.0402(12) Uani 1 1 d . . .
H24A H 0.7524 -0.5570 0.7722 0.048 Uiso 1 1 calc R . .
C25 C 1.0767(4) -0.5318(2) 0.7547(2) 0.0272(10) Uani 1 1 d . . .
C26 C 1.2489(4) -0.5162(3) 0.7313(3) 0.0415(13) Uani 1 1 d . . .
H26A H 1.2586 -0.5348 0.6809 0.050 Uiso 1 1 calc R . .
H26B H 1.2644 -0.5491 0.7724 0.050 Uiso 1 1 calc R . .
C27 C 1.3215(4) -0.4598(3) 0.7530(3) 0.0432(13) Uani 1 1 d . . .
H27A H 1.3109 -0.4400 0.8024 0.052 Uiso 1 1 calc R . .
H27B H 1.3910 -0.4750 0.7612 0.052 Uiso 1 1 calc R . .
C28 C 1.3709(4) -0.3622(4) 0.7063(3) 0.0471(15) Uani 1 1 d . . .
H28A H 1.4404 -0.3772 0.7140 0.057 Uiso 1 1 calc R . .
H28B H 1.3615 -0.3405 0.7549 0.057 Uiso 1 1 calc R . .
C29 C 1.3492(4) -0.3163(3) 0.6358(3) 0.0434(13) Uani 1 1 d . . .
H29A H 1.3990 -0.2819 0.6440 0.052 Uiso 1 1 calc R . .
H29B H 1.3560 -0.3392 0.5872 0.052 Uiso 1 1 calc R . .
C30 C 1.2295(4) -0.2287(3) 0.6476(3) 0.0388(13) Uani 1 1 d . . .
C31 C 1.1207(4) -0.2106(3) 0.6429(3) 0.0352(11) Uani 1 1 d . . .
C32 C 1.0414(4) -0.2517(2) 0.6101(3) 0.0271(10) Uani 1 1 d . . .
C33 C 0.9372(4) -0.2336(2) 0.6148(3) 0.0269(10) Uani 1 1 d . . .
C34 C 0.8170(5) -0.1605(3) 0.6600(4) 0.0512(15) Uani 1 1 d . . .
H34A H 0.8174 -0.1203 0.6881 0.077 Uiso 1 1 calc R . .
H34B H 0.7905 -0.1938 0.6893 0.077 Uiso 1 1 calc R . .
H34C H 0.7752 -0.1565 0.6075 0.077 Uiso 1 1 calc R . .
C35 C 1.0004(5) -0.1376(3) 0.6824(4) 0.0539(16) Uani 1 1 d . . .
H35A H 0.9873 -0.0992 0.7068 0.065 Uiso 1 1 calc R . .
C36 C 1.0967(5) -0.1523(3) 0.6780(4) 0.0507(15) Uani 1 1 d . . .
H36A H 1.1484 -0.1236 0.6984 0.061 Uiso 1 1 calc R . .
C37 C 0.8013(3) 0.0221(2) 1.0352(3) 0.0329(11) Uani 1 1 d . . .
H37A H 0.7495 0.0533 1.0381 0.049 Uiso 1 1 calc R . .
H37B H 0.8197 0.0005 1.0859 0.049 Uiso 1 1 calc R . .
H37C H 0.7764 -0.0088 0.9940 0.049 Uiso 1 1 calc R . .
C38 C 0.9716(3) 0.0192(2) 1.0085(2) 0.0246(9) Uani 1 1 d . . .
C39 C 1.0600(4) 0.0508(2) 0.9856(2) 0.0256(10) Uani 1 1 d . . .
C40 C 1.0515(4) 0.1159(2) 0.9648(3) 0.0299(11) Uani 1 1 d . . .
C41 C 0.9629(4) 0.1504(3) 0.9749(3) 0.0338(11) Uani 1 1 d . . .
H41A H 0.9580 0.1943 0.9637 0.041 Uiso 1 1 calc R . .
C42 C 0.8864(4) 0.1200(2) 1.0004(3) 0.0328(11) Uani 1 1 d . . .
H42A H 0.8299 0.1434 1.0076 0.039 Uiso 1 1 calc R . .
C43 C 1.1279(4) 0.1488(2) 0.9262(3) 0.0319(11) Uani 1 1 d . . .
C44 C 1.2876(4) 0.1375(3) 0.8780(3) 0.0446(12) Uani 1 1 d . A .
H44A H 1.2812 0.1838 0.8711 0.053 Uiso 1 1 calc R . .
H44B H 1.2797 0.1181 0.8252 0.053 Uiso 1 1 calc R . .
C45 C 1.3902(4) 0.1220(3) 0.9249(5) 0.080(2) Uani 1 1 d . . .
H45A H 1.3965 0.1328 0.9813 0.096 Uiso 1 1 calc R A 1
H45B H 1.4433 0.1434 0.9034 0.096 Uiso 1 1 calc R A 1
C46A C 1.4878(10) 0.0189(7) 0.9411(9) 0.055(4) Uiso 0.441(13) 1 d P A 1
H46A H 1.5374 0.0508 0.9327 0.066 Uiso 0.441(13) 1 calc PR A 1
H46B H 1.4966 -0.0181 0.9082 0.066 Uiso 0.441(13) 1 calc PR A 1
C47A C 1.5152(8) -0.0023(7) 1.0285(7) 0.043(3) Uiso 0.559(13) 1 d P A 1
H47A H 1.5830 -0.0203 1.0390 0.052 Uiso 0.559(13) 1 calc PR A 1
H47B H 1.5149 0.0349 1.0631 0.052 Uiso 0.559(13) 1 calc PR A 1
C46B C 1.5000(8) 0.0501(5) 1.0079(6) 0.048(3) Uiso 0.559(13) 1 d P A 2
H46C H 1.4919 0.0637 1.0610 0.057 Uiso 0.559(13) 1 calc PR A 2
H46D H 1.5558 0.0739 0.9934 0.057 Uiso 0.559(13) 1 calc PR A 2
C47B C 1.5211(9) -0.0242(7) 1.0072(9) 0.038(3) Uiso 0.441(13) 1 d P A 2
H47C H 1.5137 -0.0404 0.9527 0.045 Uiso 0.441(13) 1 calc PR A 2
H47D H 1.5886 -0.0343 1.0365 0.045 Uiso 0.441(13) 1 calc PR A 2
C48 C 1.4634(3) -0.0863(3) 1.1132(3) 0.0345(11) Uani 1 1 d . A .
C49 C 1.3765(4) -0.1231(2) 1.1351(3) 0.0300(10) Uani 1 1 d . . .
C50 C 1.2805(3) -0.1246(2) 1.0864(2) 0.0238(9) Uani 1 1 d . A .
C51 C 1.1990(3) -0.1577(2) 1.1146(2) 0.0239(9) Uani 1 1 d . . .
C52 C 1.1382(4) -0.2242(3) 1.2147(3) 0.0434(13) Uani 1 1 d . . .
H52A H 1.0763 -0.2192 1.1762 0.065 Uiso 1 1 calc R A .
H52B H 1.1302 -0.2062 1.2652 0.065 Uiso 1 1 calc R . .
H52C H 1.1544 -0.2691 1.2214 0.065 Uiso 1 1 calc R . .
C53 C 1.3164(4) -0.1905(3) 1.2318(3) 0.0397(12) Uani 1 1 d . . .
H53A H 1.3291 -0.2133 1.2799 0.048 Uiso 1 1 calc R A .
C54 C 1.3921(4) -0.1581(3) 1.2085(3) 0.0374(12) Uani 1 1 d . A .
H54A H 1.4562 -0.1586 1.2411 0.045 Uiso 1 1 calc R . .
C55 C 1.3012(4) -0.0216(3) 0.7505(4) 0.0547(15) Uani 1 1 d . . .
H55A H 1.3183 -0.0547 0.7905 0.082 Uiso 1 1 calc R . .
H55B H 1.3480 0.0135 0.7627 0.082 Uiso 1 1 calc R . .
H55C H 1.3047 -0.0389 0.6987 0.082 Uiso 1 1 calc R . .
C56 C 1.1455(4) -0.0237(2) 0.8035(3) 0.0290(10) Uani 1 1 d . . .
C57 C 1.0415(4) -0.0026(3) 0.8020(2) 0.0274(10) Uani 1 1 d . A .
C58 C 1.0030(4) 0.0481(2) 0.7518(2) 0.0301(11) Uani 1 1 d . . .
C59 C 1.0633(4) 0.0740(3) 0.6995(3) 0.0409(12) Uani 1 1 d . A .
H59A H 1.0385 0.1082 0.6660 0.049 Uiso 1 1 calc R . .
C60 C 1.1565(5) 0.0497(3) 0.6975(3) 0.0458(13) Uani 1 1 d . . .
H60A H 1.1931 0.0656 0.6604 0.055 Uiso 1 1 calc R A .
C61 C 0.9010(4) 0.0770(3) 0.7493(3) 0.0352(12) Uani 1 1 d . A .
C62 C 0.7437(4) 0.0719(3) 0.8023(3) 0.0467(14) Uani 1 1 d . . .
H62A H 0.7274 0.1100 0.7691 0.056 Uiso 1 1 calc R . .
H62B H 0.7430 0.0839 0.8574 0.056 Uiso 1 1 calc R . .
C63 C 0.6654(4) 0.0221(3) 0.7763(3) 0.0458(14) Uani 1 1 d . . .
H63A H 0.5985 0.0397 0.7756 0.055 Uiso 1 1 calc R . .
H63B H 0.6685 0.0073 0.7226 0.055 Uiso 1 1 calc R . .
C64 C 0.6189(4) -0.0843(4) 0.8081(3) 0.0517(17) Uani 1 1 d . . .
H64A H 0.6280 -0.1004 0.7563 0.062 Uiso 1 1 calc R . .
H64B H 0.5487 -0.0714 0.8037 0.062 Uiso 1 1 calc R . .
C65 C 0.6448(4) -0.1347(3) 0.8698(3) 0.0446(14) Uani 1 1 d . . .
H65A H 0.6433 -0.1163 0.9221 0.053 Uiso 1 1 calc R . .
H65B H 0.5941 -0.1685 0.8597 0.053 Uiso 1 1 calc R . .
C66 C 0.7590(4) -0.2203(3) 0.8419(3) 0.0434(14) Uani 1 1 d . . .
C67 C 0.8652(4) -0.2409(3) 0.8424(3) 0.0371(12) Uani 1 1 d . A .
C68 C 0.9491(4) -0.2061(2) 0.8802(2) 0.0279(10) Uani 1 1 d . . .
C69 C 1.0491(4) -0.2267(2) 0.8712(2) 0.0290(10) Uani 1 1 d . A .
C70 C 1.1606(4) -0.3015(3) 0.8200(3) 0.0429(13) Uani 1 1 d . . .
H70A H 1.2106 -0.2724 0.8481 0.064 Uiso 1 1 calc R . .
H70B H 1.1641 -0.3019 0.7640 0.064 Uiso 1 1 calc R . .
H70C H 1.1733 -0.3441 0.8417 0.064 Uiso 1 1 calc R . .
C71 C 0.9753(5) -0.3160(3) 0.7938(3) 0.0492(14) Uani 1 1 d . A .
H71A H 0.9841 -0.3531 0.7653 0.059 Uiso 1 1 calc R . .
C72 C 0.8837(5) -0.2979(3) 0.7999(4) 0.0570(18) Uani 1 1 d . . .
H72A H 0.8289 -0.3229 0.7758 0.068 Uiso 1 1 calc R A .
O1W O 0.8827(3) -0.1623(2) 1.0714(2) 0.0453(10) Uani 1 1 d . . .
O2W O 1.1373(4) -0.29943(19) 0.4280(2) 0.0544(12) Uani 1 1 d . . .
O3W O 0.4813(7) -0.6892(4) 0.3106(6) 0.165(4) Uani 1 1 d . . .
O4W O 0.6466(4) 0.2078(3) 0.5758(4) 0.093(2) Uani 1 1 d . C 1
O5W O -0.5283(6) -0.3127(5) -0.0976(5) 0.061(2) Uani 0.50 1 d P D 2
O1S O 0.3256(3) 0.3464(2) 0.9216(2) 0.0451(9) Uani 1 1 d . . .
C1S C 0.3912(5) 0.2954(3) 0.9543(4) 0.0557(17) Uani 1 1 d . . .
O2S O -0.3738(3) -0.1331(3) 0.4859(3) 0.0642(13) Uani 1 1 d . . .
C2S C -0.4193(6) -0.1273(4) 0.4031(4) 0.077(2) Uani 1 1 d . . .
O3S O -0.6502(4) -0.3336(4) 0.0076(4) 0.093(2) Uani 1 1 d . . .
C3S1 C -0.6568(14) -0.2873(10) 0.0504(16) 0.060(6) Uiso 0.44(4) 1 d P . .
C3S2 C -0.6393(8) -0.3014(6) 0.0875(10) 0.047(4) Uiso 0.56(4) 1 d P . .
C4S C -0.6285(6) -0.1704(5) -0.1300(5) 0.083(3) Uani 1 1 d . . .
O4S1 O -0.6412(10) -0.1970(7) -0.0624(7) 0.057(4) Uiso 0.354(12) 1 d P E 1
O4S2 O -0.5868(6) -0.2016(4) -0.1762(5) 0.080(3) Uiso 0.646(12) 1 d P E 2
O5S O 0.3798(3) -0.8758(2) 0.1731(3) 0.0696(12) Uani 1 1 d . . .
C5S C 0.3013(6) -0.9139(4) 0.1255(4) 0.079(2) Uani 1 1 d . . .
C6S C 0.3935(8) -0.7948(6) 0.4248(11) 0.046(3) Uani 0.50 1 d P F 1
O6S O 0.4567(6) -0.7401(4) 0.4530(5) 0.052(2) Uani 0.50 1 d P F 1
C7S C 0.3760(12) -0.7825(9) 0.3773(11) 0.063(4) Uani 0.50 1 d P G 2
O7S O 0.3461(7) -0.7541(5) 0.4506(5) 0.063(3) Uani 0.50 1 d P G 2
O6W O 0.5802(11) 0.2379(7) 0.5461(10) 0.040(4) Uani 0.25 1 d P H 3

loop_
_atom_site_aniso_label
_atom_site_aniso_U_11
_atom_site_aniso_U_22
_atom_site_aniso_U_33
_atom_site_aniso_U_23
_atom_site_aniso_U_13
_atom_site_aniso_U_12
Yb1 0.02078(10) 0.02144(11) 0.02231(8) 0.00222(8) 0.00423(6) -0.00012(7)
Yb2 0.01911(9) 0.02079(11) 0.02198(8) 0.00147(8) 0.00293(6) 0.00016(8)
O1 0.0262(16) 0.0277(18) 0.0241(14) 0.0037(13) 0.0063(12) -0.0001(13)
O2 0.0226(14) 0.0334(17) 0.0276(14) 0.0063(16) 0.0046(11) -0.0021(14)
O3 0.0260(17) 0.060(2) 0.0376(18) 0.0080(16) -0.0009(14) 0.0018(15)
O4 0.0299(17) 0.0330(18) 0.0364(17) 0.0017(15) -0.0003(13) 0.0029(13)
O5 0.039(2) 0.0247(19) 0.069(2) 0.0150(18) 0.0073(18) 0.0038(15)
O6 0.0220(16) 0.0239(17) 0.0308(16) -0.0002(13) 0.0036(12) 0.0027(12)
O7 0.0308(17) 0.028(2) 0.0267(16) 0.0001(14) 0.0106(13) -0.0001(13)
O8 0.0272(16) 0.0259(16) 0.0273(15) 0.0073(13) 0.0084(12) 0.0069(12)
O9 0.0250(16) 0.0245(17) 0.0237(14) 0.0011(13) 0.0047(11) -0.0013(13)
O10 0.0462(19) 0.030(2) 0.0305(15) 0.0058(15) 0.0064(13) 0.0055(15)
O11 0.0272(17) 0.048(2) 0.0380(19) 0.0069(17) 0.0001(14) -0.0015(15)
O12 0.048(2) 0.057(3) 0.059(2) -0.012(2) 0.0077(19) -0.026(2)
O13 0.0246(16) 0.0275(19) 0.0271(15) -0.0024(14) 0.0061(12) -0.0046(14)
O14 0.0259(17) 0.0235(18) 0.0358(17) 0.0021(14) 0.0079(13) -0.0001(13)
O15 0.0274(16) 0.0245(18) 0.0244(15) 0.0044(13) 0.0069(12) 0.0031(13)
O16 0.0213(15) 0.0245(18) 0.0330(16) 0.0010(13) 0.0012(12) 0.0003(13)
O17 0.051(2) 0.0228(19) 0.056(2) 0.0085(17) 0.0120(18) -0.0013(16)
O18A 0.029(8) 0.034(8) 0.037(13) 0.010(8) 0.010(7) -0.002(6)
O18B 0.032(4) 0.037(5) 0.089(16) 0.024(8) 0.008(6) -0.002(3)
O19 0.0217(16) 0.077(3) 0.0462(19) -0.008(2) -0.0050(14) -0.0019(19)
O20 0.0213(15) 0.0265(18) 0.0238(14) 0.0009(13) 0.0027(11) -0.0017(12)
O21 0.0209(14) 0.0311(17) 0.0263(13) 0.0031(15) 0.0005(10) 0.0009(14)
O22 0.0344(17) 0.0301(18) 0.0324(16) 0.0019(14) 0.0119(14) 0.0013(13)
O23 0.0268(16) 0.0292(18) 0.0243(15) 0.0046(13) 0.0039(12) -0.0021(13)
O24 0.071(3) 0.035(2) 0.0395(18) 0.0205(19) 0.0077(17) 0.009(2)
O25 0.0330(19) 0.058(3) 0.039(2) 0.0164(18) -0.0048(15) -0.0037(17)
O26 0.045(3) 0.088(4) 0.106(4) -0.047(3) 0.015(3) -0.033(3)
O27 0.0281(17) 0.0237(18) 0.0225(14) -0.0017(13) 0.0043(12) -0.0023(14)
O28 0.0356(19) 0.0254(18) 0.0309(16) 0.0009(14) 0.0105(14) 0.0039(14)
N1 0.033(2) 0.027(2) 0.0235(18) 0.0011(16) 0.0052(15) 0.0018(17)
N2 0.0200(19) 0.034(2) 0.041(2) 0.0074(18) -0.0003(16) -0.0016(16)
N3 0.0279(19) 0.025(2) 0.054(2) 0.006(2) 0.0034(17) -0.0014(16)
N4 0.027(2) 0.029(2) 0.038(2) -0.0047(17) 0.0104(16) 0.0009(16)
N5 0.0256(19) 0.039(2) 0.0313(19) 0.0079(17) 0.0090(15) 0.0003(16)
N6 0.026(2) 0.030(2) 0.036(2) 0.0080(18) 0.0032(16) 0.0051(16)
N7 0.029(2) 0.042(3) 0.035(2) -0.0015(19) 0.0040(17) -0.0078(18)
N8 0.049(3) 0.028(2) 0.043(2) -0.0050(19) 0.017(2) 0.0025(19)
N9 0.026(2) 0.033(2) 0.0281(18) 0.0007(17) 0.0055(15) 0.0023(16)
N10 0.030(2) 0.028(2) 0.045(2) 0.0069(17) 0.0039(17) -0.0026(15)
N11 0.023(2) 0.054(3) 0.051(3) 0.006(2) 0.0041(18) -0.0052(19)
N12 0.037(2) 0.028(2) 0.0274(19) 0.0057(16) 0.0038(16) 0.0016(17)
N13 0.047(2) 0.037(2) 0.036(2) 0.0004(19) 0.0214(19) -0.0073(19)
N14 0.037(2) 0.035(2) 0.036(2) 0.0125(19) -0.0008(18) 0.0036(19)
N15 0.023(2) 0.047(3) 0.033(2) -0.0008(19) 0.0022(16) -0.0093(18)
N16 0.057(3) 0.030(2) 0.032(2) -0.0062(18) 0.0211(19) -0.001(2)
C1 0.041(3) 0.038(3) 0.028(2) 0.008(2) 0.011(2) -0.007(2)
C2 0.031(2) 0.020(2) 0.023(2) -0.0010(17) 0.0105(17) 0.0011(17)
C3 0.030(2) 0.023(2) 0.0213(19) -0.0001(17) 0.0045(16) 0.0043(18)
C4 0.028(2) 0.030(3) 0.0221(19) -0.0021(19) 0.0054(17) 0.0030(19)
C5 0.035(3) 0.032(3) 0.025(2) -0.0015(19) 0.0003(19) 0.007(2)
C6 0.041(3) 0.033(3) 0.025(2) 0.005(2) 0.0063(19) 0.006(2)
C7 0.024(2) 0.035(3) 0.028(2) -0.0012(19) 0.0023(17) 0.0041(18)
C8 0.023(2) 0.041(3) 0.036(3) 0.005(2) 0.0029(19) -0.0020(19)
C9 0.022(2) 0.042(3) 0.036(2) 0.004(2) 0.0001(18) -0.0028(19)
C10 0.032(2) 0.031(3) 0.057(3) -0.004(3) 0.008(2) -0.008(2)
C11 0.032(3) 0.034(3) 0.061(3) 0.013(2) 0.006(2) -0.002(2)
C12 0.033(2) 0.026(3) 0.037(2) 0.001(2) 0.004(2) -0.0009(19)
C13 0.028(2) 0.026(3) 0.030(2) -0.0030(18) 0.0002(17) 0.0005(18)
C14 0.026(2) 0.025(2) 0.022(2) -0.0044(18) 0.0016(16) 0.0024(18)
C15 0.029(2) 0.034(3) 0.020(2) -0.0057(18) 0.0056(17) 0.0021(19)
C16 0.028(3) 0.047(3) 0.051(3) -0.005(3) 0.015(2) -0.003(2)
C17 0.029(2) 0.038(3) 0.042(3) -0.006(2) 0.008(2) 0.009(2)
C18 0.040(3) 0.022(3) 0.038(2) -0.0034(19) 0.005(2) 0.005(2)
C19 0.028(2) 0.052(3) 0.037(3) 0.014(2) 0.008(2) -0.001(2)
C20 0.026(2) 0.033(3) 0.024(2) -0.0032(19) 0.0084(17) -0.0024(18)
C21 0.033(2) 0.021(2) 0.022(2) -0.0027(18) 0.0086(18) 0.0024(18)
C22 0.031(2) 0.027(2) 0.0202(19) -0.0024(18) 0.0031(17) -0.0020(18)
C23 0.036(3) 0.035(3) 0.036(3) 0.014(2) 0.009(2) 0.004(2)
C24 0.045(3) 0.042(3) 0.037(3) 0.013(2) 0.016(2) -0.004(2)
C25 0.035(2) 0.025(3) 0.020(2) -0.0021(18) 0.0013(17) 0.0012(19)
C26 0.032(3) 0.054(3) 0.040(3) 0.014(3) 0.008(2) 0.010(2)
C27 0.028(3) 0.054(3) 0.045(3) 0.006(3) 0.000(2) 0.004(2)
C28 0.021(2) 0.068(4) 0.049(3) -0.002(3) 0.000(2) -0.011(3)
C29 0.025(3) 0.057(4) 0.047(3) 0.000(3) 0.005(2) -0.010(3)
C30 0.050(3) 0.043(3) 0.025(2) 0.000(2) 0.010(2) -0.019(3)
C31 0.043(3) 0.034(3) 0.027(2) 0.002(2) 0.003(2) -0.008(2)
C32 0.033(2) 0.026(3) 0.023(2) 0.0047(19) 0.0084(18) -0.003(2)
C33 0.037(3) 0.021(2) 0.025(2) 0.0021(18) 0.0101(18) -0.0003(19)
C34 0.063(4) 0.036(3) 0.061(3) -0.007(3) 0.026(3) 0.006(3)
C35 0.064(4) 0.042(4) 0.056(3) -0.026(3) 0.011(3) -0.008(3)
C36 0.058(4) 0.040(3) 0.053(3) -0.018(3) 0.008(3) -0.016(3)
C37 0.026(2) 0.038(3) 0.036(2) 0.002(2) 0.0085(19) 0.004(2)
C38 0.028(2) 0.024(3) 0.0201(19) 0.0003(17) 0.0005(16) 0.0020(18)
C39 0.031(2) 0.024(2) 0.0204(19) -0.0039(18) 0.0016(17) -0.0006(19)
C40 0.033(2) 0.027(3) 0.027(2) -0.0013(18) -0.0018(17) 0.0004(19)
C41 0.040(3) 0.027(3) 0.035(2) 0.001(2) 0.005(2) 0.003(2)
C42 0.040(3) 0.027(3) 0.030(2) -0.004(2) 0.0054(18) 0.013(2)
C43 0.036(3) 0.024(3) 0.032(2) -0.0012(19) -0.0010(19) -0.0036(19)
C44 0.040(3) 0.037(3) 0.057(3) 0.010(3) 0.011(2) -0.004(2)
C45 0.035(3) 0.067(4) 0.138(7) 0.063(5) 0.013(3) -0.003(3)
C48 0.025(2) 0.039(3) 0.038(2) -0.012(3) 0.0027(17) 0.003(2)
C49 0.027(2) 0.029(3) 0.032(2) -0.008(2) 0.0010(18) 0.0088(19)
C50 0.024(2) 0.020(2) 0.027(2) -0.0032(18) 0.0059(17) 0.0051(17)
C51 0.028(2) 0.016(2) 0.025(2) 0.0012(17) -0.0006(17) 0.0056(17)
C52 0.046(3) 0.045(3) 0.039(3) 0.018(2) 0.007(2) -0.001(2)
C53 0.047(3) 0.041(3) 0.027(2) 0.008(2) -0.003(2) 0.006(2)
C54 0.033(3) 0.045(3) 0.031(2) 0.001(2) -0.004(2) 0.010(2)
C55 0.058(3) 0.050(3) 0.068(4) 0.007(3) 0.039(3) -0.006(3)
C56 0.038(3) 0.027(2) 0.022(2) -0.0001(19) 0.0072(18) -0.0065(19)
C57 0.035(3) 0.032(3) 0.0145(19) -0.0060(18) 0.0039(17) -0.008(2)
C58 0.045(3) 0.023(3) 0.020(2) 0.0023(19) 0.0005(19) -0.007(2)
C59 0.057(3) 0.035(3) 0.030(2) 0.008(2) 0.007(2) -0.005(2)
C60 0.069(4) 0.043(3) 0.033(3) 0.003(2) 0.027(3) -0.016(3)
C61 0.051(3) 0.028(3) 0.022(2) -0.002(2) -0.004(2) -0.007(2)
C62 0.040(3) 0.055(4) 0.043(3) 0.017(3) 0.003(2) 0.010(3)
C63 0.033(3) 0.058(4) 0.043(3) 0.020(3) -0.002(2) 0.009(2)
C64 0.025(3) 0.082(5) 0.045(3) 0.018(3) -0.001(2) -0.004(3)
C65 0.029(3) 0.065(4) 0.040(3) 0.008(3) 0.006(2) -0.008(3)
C66 0.030(3) 0.062(4) 0.038(3) -0.011(3) 0.005(2) -0.018(3)
C67 0.046(3) 0.032(3) 0.035(3) -0.008(2) 0.012(2) -0.014(2)
C68 0.039(3) 0.028(3) 0.0187(19) -0.0001(18) 0.0100(18) -0.003(2)
C69 0.044(3) 0.027(3) 0.0184(19) 0.0025(18) 0.0110(18) -0.004(2)
C70 0.054(3) 0.037(3) 0.043(3) -0.002(2) 0.022(2) 0.009(2)
C71 0.063(4) 0.037(3) 0.052(3) -0.025(3) 0.023(3) -0.016(3)
C72 0.065(4) 0.054(4) 0.056(4) -0.028(3) 0.021(3) -0.028(3)
O1W 0.043(2) 0.043(2) 0.045(2) -0.0126(18) -0.0034(16) 0.0041(17)
O2W 0.097(3) 0.028(2) 0.037(2) 0.0029(17) 0.010(2) -0.006(2)
O3W 0.163(8) 0.144(7) 0.176(9) 0.010(7) 0.002(7) 0.013(6)
O4W 0.080(4) 0.079(4) 0.145(5) -0.041(4) 0.080(4) -0.038(3)
O5W 0.071(5) 0.073(6) 0.037(4) -0.003(4) 0.011(4) 0.008(5)
O1S 0.0291(18) 0.053(2) 0.052(2) -0.0022(19) 0.0070(15) 0.0043(16)
C1S 0.052(4) 0.064(4) 0.047(3) -0.012(3) -0.001(3) 0.021(3)
O2S 0.042(2) 0.086(4) 0.063(3) 0.006(2) 0.006(2) -0.006(2)
C2S 0.084(5) 0.102(6) 0.049(4) -0.009(4) 0.021(3) -0.027(4)
O3S 0.045(3) 0.145(6) 0.091(4) -0.018(4) 0.022(3) -0.014(3)
C4S 0.048(4) 0.131(8) 0.074(5) 0.030(5) 0.023(4) 0.014(5)
O5S 0.053(2) 0.079(3) 0.070(3) -0.006(3) -0.006(2) 0.009(2)
C5S 0.069(4) 0.118(7) 0.048(4) -0.012(4) 0.002(3) -0.020(4)
C6S 0.021(5) 0.036(7) 0.083(10) 0.007(7) 0.018(6) -0.010(4)
O6S 0.043(4) 0.055(5) 0.060(5) 0.002(4) 0.015(4) -0.002(4)
C7S 0.054(9) 0.072(11) 0.070(10) 0.014(9) 0.027(8) 0.019(7)
O7S 0.050(5) 0.087(7) 0.054(5) -0.001(5) 0.015(4) -0.032(5)
O6W 0.022(7) 0.036(8) 0.065(9) 0.017(7) 0.012(6) 0.010(6)

loop_
_atom_type_symbol
_atom_type_description
_atom_type_scat_dispersion_real
_atom_type_scat_dispersion_imag
_atom_type_scat_source
C C 0.0033 0.0016 'International Tables Vol C Tables 4.2.6.8 and 6.1.1.4'
H H 0.0000 0.0000 'International Tables Vol C Tables 4.2.6.8 and 6.1.1.4'
N N 0.0061 0.0033 'International Tables Vol C Tables 4.2.6.8 and 6.1.1.4'
O O 0.0106 0.0060 'International Tables Vol C Tables 4.2.6.8 and 6.1.1.4'
Yb Yb -0.3850 5.5486 'International Tables Vol C Tables 4.2.6.8 and 6.1.1.4'

loop_
_geom_angle_atom_site_label_1
_geom_angle_atom_site_label_2
_geom_angle_atom_site_label_3
_geom_angle
_geom_angle_site_symmetry_1
_geom_angle_site_symmetry_3
_geom_angle_publ_flag
O2 Yb1 O13 141.06(13) . . ?
O2 Yb1 O6 77.61(12) . . ?
O13 Yb1 O6 135.49(11) . . ?
O2 Yb1 O9 138.90(11) . . ?
O13 Yb1 O9 77.36(11) . . ?
O6 Yb1 O9 77.77(11) . . ?
O2 Yb1 O8 73.95(10) . . ?
O13 Yb1 O8 125.19(10) . . ?
O6 Yb1 O8 77.54(11) . . ?
O9 Yb1 O8 68.94(10) . . ?
O2 Yb1 O14 85.56(12) . . ?
O13 Yb1 O14 69.09(11) . . ?
O6 Yb1 O14 153.10(11) . . ?
O9 Yb1 O14 102.83(11) . . ?
O8 Yb1 O14 77.71(11) . . ?
O2 Yb1 O7 120.78(11) . . ?
O13 Yb1 O7 70.67(11) . . ?
O6 Yb1 O7 68.74(11) . . ?
O9 Yb1 O7 78.98(10) . . ?
O8 Yb1 O7 137.46(11) . . ?
O14 Yb1 O7 138.12(11) . . ?
O2 Yb1 O1 68.22(11) . . ?
O13 Yb1 O1 78.70(11) . . ?
O6 Yb1 O1 111.09(11) . . ?
O9 Yb1 O1 152.37(10) . . ?
O8 Yb1 O1 137.66(10) . . ?
O14 Yb1 O1 81.06(11) . . ?
O7 Yb1 O1 80.26(11) . . ?
O2 Yb1 C20 91.07(11) . . ?
O13 Yb1 C20 118.01(11) . . ?
O6 Yb1 C20 67.58(11) . . ?
O9 Yb1 C20 48.99(11) . . ?
O8 Yb1 C20 21.80(11) . . ?
O14 Yb1 C20 92.21(12) . . ?
O7 Yb1 C20 116.86(12) . . ?
O1 Yb1 C20 158.55(11) . . ?
O2 Yb1 C15 116.19(12) . . ?
O13 Yb1 C15 87.56(12) . . ?
O6 Yb1 C15 48.74(12) . . ?
O9 Yb1 C15 67.45(11) . . ?
O8 Yb1 C15 115.57(12) . . ?
O14 Yb1 C15 156.42(12) . . ?
O7 Yb1 C15 22.48(12) . . ?
O1 Yb1 C15 98.03(11) . . ?
C20 Yb1 C15 96.15(12) . . ?
O2 Yb1 C14 98.50(13) . . ?
O13 Yb1 C14 112.94(12) . . ?
O6 Yb1 C14 22.55(11) . . ?
O9 Yb1 C14 65.99(11) . . ?
O8 Yb1 C14 91.36(11) . . ?
O14 Yb1 C14 166.88(11) . . ?
O7 Yb1 C14 49.22(12) . . ?
O1 Yb1 C14 112.05(11) . . ?
C20 Yb1 C14 75.31(12) . . ?
C15 Yb1 C14 27.42(12) . . ?
O2 Yb1 C21 116.80(12) . . ?
O13 Yb1 C21 98.00(12) . . ?
O6 Yb1 C21 67.25(11) . . ?
O9 Yb1 C21 22.15(12) . . ?
O8 Yb1 C21 48.82(11) . . ?
O14 Yb1 C21 103.20(11) . . ?
O7 Yb1 C21 93.28(11) . . ?
O1 Yb1 C21 173.41(11) . . ?
C20 Yb1 C21 27.61(12) . . ?
C15 Yb1 C21 76.03(12) . . ?
C14 Yb1 C21 63.81(11) . . ?
O21 Yb2 O16 76.12(12) . . ?
O21 Yb2 O27 141.98(12) . . ?
O16 Yb2 O27 137.84(11) . . ?
O21 Yb2 O23 138.74(11) . . ?
O16 Yb2 O23 76.31(11) . . ?
O27 Yb2 O23 76.71(11) . . ?
O21 Yb2 O28 84.02(12) . . ?
O16 Yb2 O28 151.10(11) . . ?
O27 Yb2 O28 68.85(12) . . ?
O23 Yb2 O28 107.28(11) . . ?
O21 Yb2 O22 75.99(11) . . ?
O16 Yb2 O22 78.68(11) . . ?
O27 Yb2 O22 119.87(10) . . ?
O23 Yb2 O22 68.94(11) . . ?
O28 Yb2 O22 76.24(11) . . ?
O21 Yb2 O15 118.82(11) . . ?
O16 Yb2 O15 69.12(11) . . ?
O27 Yb2 O15 74.03(11) . . ?
O23 Yb2 O15 78.08(11) . . ?
O28 Yb2 O15 139.72(12) . . ?
O22 Yb2 O15 138.33(11) . . ?
O21 Yb2 O20 68.64(10) . . ?
O16 Yb2 O20 110.35(11) . . ?
O27 Yb2 O20 80.75(10) . . ?
O23 Yb2 O20 151.02(10) . . ?
O28 Yb2 O20 80.76(11) . . ?
O22 Yb2 O20 139.39(11) . . ?
O15 Yb2 O20 78.37(10) . . ?
O21 Yb2 C39 96.75(13) . . ?
O16 Yb2 C39 22.38(12) . . ?
O27 Yb2 C39 115.48(12) . . ?
O23 Yb2 C39 64.25(11) . . ?
O28 Yb2 C39 167.63(11) . . ?
O22 Yb2 C39 91.93(12) . . ?
O15 Yb2 C39 49.91(12) . . ?
O20 Yb2 C39 111.07(11) . . ?
O21 Yb2 C38 114.22(12) . . ?
O16 Yb2 C38 48.86(11) . . ?
O27 Yb2 C38 90.47(12) . . ?
O23 Yb2 C38 66.06(11) . . ?
O28 Yb2 C38 159.31(12) . . ?
O22 Yb2 C38 116.32(12) . . ?
O15 Yb2 C38 22.76(12) . . ?
O20 Yb2 C38 96.40(11) . . ?
C39 Yb2 C38 27.82(12) . . ?
O21 Yb2 C56 93.26(12) . . ?
O16 Yb2 C56 69.79(12) . . ?
O27 Yb2 C56 112.61(11) . . ?
O23 Yb2 C56 48.27(12) . . ?
O28 Yb2 C56 90.92(12) . . ?
O22 Yb2 C56 21.73(12) . . ?
O15 Yb2 C56 117.95(12) . . ?
O20 Yb2 C56 160.66(11) . . ?
C39 Yb2 C56 76.72(12) . . ?
C38 Yb2 C56 97.37(12) . . ?
O21 Yb2 C69 104.35(13) . . ?
O16 Yb2 C69 165.49(11) . . ?
O27 Yb2 C69 48.03(12) . . ?
O23 Yb2 C69 95.20(12) . . ?
O28 Yb2 C69 21.24(13) . . ?
O22 Yb2 C69 87.32(11) . . ?
O15 Yb2 C69 121.19(12) . . ?
O20 Yb2 C69 82.81(11) . . ?
C39 Yb2 C69 158.02(12) . . ?
C38 Yb2 C69 138.25(13) . . ?
C56 Yb2 C69 95.75(11) . . ?
C2 O1 Yb1 115.7(3) . . ?
C3 O2 Yb1 121.6(3) . . ?
C9 O4 C10 110.5(4) . . ?
C14 O6 Yb1 115.4(3) . . ?
C15 O7 Yb1 111.1(3) . . ?
C20 O8 Yb1 113.7(3) . . ?
C21 O9 Yb1 115.9(3) . . ?
C28 O11 C27 111.6(4) . . ?
C32 O13 Yb1 120.6(3) . . ?
C33 O14 Yb1 115.9(3) . . ?
C38 O15 Yb2 111.3(3) . . ?
C39 O16 Yb2 115.2(3) . . ?
C46A O18A C45 110(3) . . ?
C45 O18B C46B 118.2(18) . . ?
C51 O20 Yb2 115.0(3) . . ?
C50 O21 Yb2 121.1(3) . . ?
C56 O22 Yb2 114.8(3) . . ?
C57 O23 Yb2 116.8(3) . . ?
C63 O25 C64 112.7(4) . . ?
C68 O27 Yb2 118.4(3) . . ?
C69 O28 Yb2 116.5(3) . . ?
C2 N1 C6 121.7(4) . . ?
C2 N1 C1 118.7(4) . . ?
C6 N1 C1 119.4(4) . . ?
C7 N2 C8 122.9(4) . . ?
C12 N3 C11 122.3(4) . . ?
C15 N4 C17 121.1(4) . . ?
C15 N4 C16 118.1(4) . . ?
C17 N4 C16 120.7(4) . . ?
C20 N5 C24 121.5(4) . . ?
C20 N5 C19 118.2(4) . . ?
C24 N5 C19 120.3(4) . . ?
C25 N6 C26 122.6(4) . . ?
C30 N7 C29 123.3(5) . . ?
C35 N8 C33 121.3(5) . . ?
C35 N8 C34 120.5(5) . . ?
C33 N8 C34 118.2(5) . . ?
C38 N9 C42 121.4(4) . . ?
C38 N9 C37 118.9(4) . . ?
C42 N9 C37 119.5(4) . . ?
C43 N10 C44 123.6(4) . . ?
C48 N11 C47B 123.7(6) . . ?
C48 N11 C47A 121.8(6) . . ?
C47B N11 C47A 23.4(6) . . ?
C51 N12 C53 121.0(4) . . ?
C51 N12 C52 119.0(4) . . ?
C53 N12 C52 119.9(4) . . ?
C56 N13 C60 121.4(4) . . ?
C56 N13 C55 118.9(4) . . ?
C60 N13 C55 119.7(4) . . ?
C61 N14 C62 123.8(4) . . ?
C66 N15 C65 123.9(5) . . ?
C69 N16 C71 121.6(5) . . ?
C69 N16 C70 119.5(5) . . ?
C71 N16 C70 118.9(4) . . ?
O1 C2 N1 122.7(4) . . ?
O1 C2 C3 118.9(4) . . ?
N1 C2 C3 118.3(4) . . ?
O1 C2 Yb1 43.1(2) . . ?
N1 C2 Yb1 165.0(3) . . ?
C3 C2 Yb1 76.3(2) . . ?
O2 C3 C4 125.8(4) . . ?
O2 C3 C2 114.4(4) . . ?
C4 C3 C2 119.7(4) . . ?
O2 C3 Yb1 37.71(18) . . ?
C4 C3 Yb1 163.2(3) . . ?
C2 C3 Yb1 77.0(2) . . ?
C3 C4 C5 117.9(4) . . ?
C3 C4 C7 122.1(4) . . ?
C5 C4 C7 120.0(4) . . ?
C6 C5 C4 121.1(4) . . ?
C5 C6 N1 121.0(4) . . ?
O3 C7 N2 123.4(4) . . ?
O3 C7 C4 120.5(4) . . ?
N2 C7 C4 116.1(4) . . ?
N2 C8 C9 111.9(4) . . ?
O4 C9 C8 109.1(4) . . ?
O4 C10 C11 108.7(4) . . ?
N3 C11 C10 110.7(4) . . ?
O5 C12 N3 123.3(5) . . ?
O5 C12 C13 120.5(5) . . ?
N3 C12 C13 116.2(4) . . ?
C14 C13 C18 118.2(4) . . ?
C14 C13 C12 122.4(4) . . ?
C18 C13 C12 119.4(4) . . ?
O6 C14 C13 126.5(4) . . ?
O6 C14 C15 114.3(4) . . ?
C13 C14 C15 119.1(4) . . ?
O6 C14 Yb1 42.1(2) . . ?
C13 C14 Yb1 155.1(3) . . ?
C15 C14 Yb1 76.1(3) . . ?
O7 C15 N4 121.1(4) . . ?
O7 C15 C14 120.4(4) . . ?
N4 C15 C14 118.4(4) . . ?
O7 C15 Yb1 46.4(2) . . ?
N4 C15 Yb1 159.8(3) . . ?
C14 C15 Yb1 76.5(3) . . ?
C18 C17 N4 120.9(4) . . ?
C17 C18 C13 121.9(5) . . ?
O8 C20 N5 121.4(4) . . ?
O8 C20 C21 120.1(4) . . ?
N5 C20 C21 118.4(4) . . ?
O8 C20 Yb1 44.5(2) . . ?
N5 C20 Yb1 158.6(3) . . ?
C21 C20 Yb1 77.7(2) . . ?
O9 C21 C22 126.8(4) . . ?
O9 C21 C20 114.2(4) . . ?
C22 C21 C20 119.0(4) . . ?
O9 C21 Yb1 41.9(2) . . ?
C22 C21 Yb1 160.5(3) . . ?
C20 C21 Yb1 74.7(2) . . ?
C21 C22 C23 118.9(4) . . ?
C21 C22 C25 123.4(4) . . ?
C23 C22 C25 117.6(4) . . ?
C24 C23 C22 121.1(4) . . ?
C23 C24 N5 121.0(4) . . ?
O10 C25 N6 121.8(4) . . ?
O10 C25 C22 121.3(4) . . ?
N6 C25 C22 116.9(4) . . ?
N6 C26 C27 112.2(5) . . ?
O11 C27 C26 109.1(4) . . ?
O11 C28 C29 108.5(4) . . ?
N7 C29 C28 112.6(4) . . ?
O12 C30 N7 123.4(6) . . ?
O12 C30 C31 120.1(5) . . ?
N7 C30 C31 116.5(5) . . ?
C32 C31 C36 118.3(5) . . ?
C32 C31 C30 122.1(5) . . ?
C36 C31 C30 119.4(5) . . ?
O13 C32 C31 126.9(5) . . ?
O13 C32 C33 114.1(4) . . ?
C31 C32 C33 119.0(5) . . ?
O13 C32 Yb1 38.7(2) . . ?
C31 C32 Yb1 165.1(4) . . ?
C33 C32 Yb1 75.5(3) . . ?
O14 C33 N8 121.6(4) . . ?
O14 C33 C32 120.0(4) . . ?
N8 C33 C32 118.4(4) . . ?
O14 C33 Yb1 42.8(2) . . ?
N8 C33 Yb1 163.8(3) . . ?
C32 C33 Yb1 77.3(3) . . ?
C36 C35 N8 121.8(6) . . ?
C35 C36 C31 121.2(5) . . ?
O15 C38 N9 121.0(4) . . ?
O15 C38 C39 119.3(4) . . ?
N9 C38 C39 119.6(4) . . ?
O15 C38 Yb2 45.9(2) . . ?
N9 C38 Yb2 158.1(3) . . ?
C39 C38 Yb2 75.7(3) . . ?
O16 C39 C40 127.3(4) . . ?
O16 C39 C38 114.7(4) . . ?
C40 C39 C38 117.8(4) . . ?
O16 C39 Yb2 42.4(2) . . ?
C40 C39 Yb2 154.0(3) . . ?
C38 C39 Yb2 76.5(3) . . ?
C39 C40 C41 119.1(5) . . ?
C39 C40 C43 121.7(5) . . ?
C41 C40 C43 119.0(5) . . ?
C42 C41 C40 120.6(5) . . ?
C41 C42 N9 121.3(4) . . ?
O17 C43 N10 122.7(5) . . ?
O17 C43 C40 121.0(5) . . ?
N10 C43 C40 116.3(4) . . ?
N10 C44 C45 111.6(5) . . ?
O18B C45 C44 119.0(10) . . ?
O18B C45 O18A 28.3(6) . . ?
C44 C45 O18A 99.3(13) . . ?
O18A C46A C47A 119.9(14) . . ?
N11 C47A C46A 111.5(9) . . ?
O18B C46B C47B 107.0(12) . . ?
N11 C47B C46B 102.7(10) . . ?
O19 C48 N11 123.6(5) . . ?
O19 C48 C49 119.8(5) . . ?
N11 C48 C49 116.6(4) . . ?
C50 C49 C54 118.1(5) . . ?
C50 C49 C48 122.8(4) . . ?
C54 C49 C48 119.1(4) . . ?
O21 C50 C49 125.4(4) . . ?
O21 C50 C51 115.4(4) . . ?
C49 C50 C51 119.2(4) . . ?
O21 C50 Yb2 38.12(18) . . ?
C49 C50 Yb2 162.3(3) . . ?
C51 C50 Yb2 77.5(2) . . ?
O20 C51 N12 121.6(4) . . ?
O20 C51 C50 119.5(4) . . ?
N12 C51 C50 118.9(4) . . ?
O20 C51 Yb2 43.70(19) . . ?
N12 C51 Yb2 165.3(3) . . ?
C50 C51 Yb2 75.8(2) . . ?
C54 C53 N12 121.2(4) . . ?
C53 C54 C49 121.4(4) . . ?
O22 C56 N13 120.7(4) . . ?
O22 C56 C57 119.8(4) . . ?
N13 C56 C57 119.4(4) . . ?
O22 C56 Yb2 43.5(2) . . ?
N13 C56 Yb2 162.6(3) . . ?
C57 C56 Yb2 77.2(2) . . ?
O23 C57 C58 126.5(5) . . ?
O23 C57 C56 114.8(4) . . ?
C58 C57 C56 118.7(4) . . ?
O23 C57 Yb2 41.4(2) . . ?
C58 C57 Yb2 161.3(3) . . ?
C56 C57 Yb2 75.7(3) . . ?
C57 C58 C59 118.7(5) . . ?
C57 C58 C61 123.7(4) . . ?
C59 C58 C61 117.6(4) . . ?
C60 C59 C58 121.2(5) . . ?
C59 C60 N13 120.3(4) . . ?
O24 C61 N14 122.2(5) . . ?
O24 C61 C58 121.5(5) . . ?
N14 C61 C58 116.3(4) . . ?
N14 C62 C63 112.2(5) . . ?
O25 C63 C62 107.8(4) . . ?
O25 C64 C65 108.1(4) . . ?
N15 C65 C64 112.7(5) . . ?
O26 C66 N15 121.7(5) . . ?
O26 C66 C67 120.2(6) . . ?
N15 C66 C67 117.9(5) . . ?
C68 C67 C72 117.2(5) . . ?
C68 C67 C66 123.1(5) . . ?
C72 C67 C66 119.7(5) . . ?
O27 C68 C67 125.6(5) . . ?
O27 C68 C69 115.1(4) . . ?
C67 C68 C69 119.2(4) . . ?
O27 C68 Yb2 40.0(2) . . ?
C67 C68 Yb2 162.3(4) . . ?
C69 C68 Yb2 75.7(3) . . ?
O28 C69 N16 121.3(5) . . ?
O28 C69 C68 119.4(4) . . ?
N16 C69 C68 119.2(5) . . ?
O28 C69 Yb2 42.3(2) . . ?
N16 C69 Yb2 161.8(4) . . ?
C68 C69 Yb2 77.6(3) . . ?
C72 C71 N16 120.4(5) . . ?
C71 C72 C67 122.4(6) . . ?
C3S1 O3S C3S2 27.2(10) . . ?
C3S2 C3S1 O3S 99(2) . . ?
C3S1 C3S2 O3S 53.6(18) . . ?
O4S2 C4S O4S1 119.2(11) . . ?

loop_
_geom_bond_atom_site_label_1
_geom_bond_atom_site_label_2
_geom_bond_distance
_geom_bond_site_symmetry_2
_geom_bond_publ_flag
Yb1 O2 2.259(3) . ?
Yb1 O13 2.278(3) . ?
Yb1 O6 2.285(3) . ?
Yb1 O9 2.309(3) . ?
Yb1 O8 2.350(3) . ?
Yb1 O14 2.350(3) . ?
Yb1 O7 2.386(3) . ?
Yb1 O1 2.392(3) . ?
Yb1 C20 3.069(4) . ?
Yb1 C15 3.075(5) . ?
Yb1 C14 3.081(5) . ?
Yb1 C21 3.109(5) . ?
Yb2 O21 2.261(3) . ?
Yb2 O16 2.281(3) . ?
Yb2 O27 2.302(3) . ?
Yb2 O23 2.313(3) . ?
Yb2 O28 2.347(3) . ?
Yb2 O22 2.352(3) . ?
Yb2 O15 2.368(3) . ?
Yb2 O20 2.406(3) . ?
Yb2 C39 3.060(5) . ?
Yb2 C38 3.070(5) . ?
Yb2 C56 3.104(4) . ?
Yb2 C69 3.123(5) . ?
O1 C2 1.269(5) . ?
O2 C3 1.307(5) . ?
O3 C7 1.242(5) . ?
O4 C9 1.420(5) . ?
O4 C10 1.431(6) . ?
O5 C12 1.238(6) . ?
O6 C14 1.308(5) . ?
O7 C15 1.261(6) . ?
O8 C20 1.245(6) . ?
O9 C21 1.304(6) . ?
O10 C25 1.248(6) . ?
O11 C28 1.399(7) . ?
O11 C27 1.404(6) . ?
O12 C30 1.244(6) . ?
O13 C32 1.289(6) . ?
O14 C33 1.257(6) . ?
O15 C38 1.275(6) . ?
O16 C39 1.288(6) . ?
O17 C43 1.252(6) . ?
O18A C46A 1.42(3) . ?
O18A C45 1.62(3) . ?
O18B C45 1.346(10) . ?
O18B C46B 1.41(3) . ?
O19 C48 1.254(5) . ?
O20 C51 1.268(5) . ?
O21 C50 1.297(5) . ?
O22 C56 1.266(6) . ?
O23 C57 1.302(6) . ?
O24 C61 1.227(6) . ?
O25 C63 1.424(6) . ?
O25 C64 1.440(8) . ?
O26 C66 1.252(7) . ?
O27 C68 1.314(6) . ?
O28 C69 1.264(6) . ?
N1 C2 1.349(6) . ?
N1 C6 1.385(6) . ?
N1 C1 1.475(6) . ?
N2 C7 1.340(6) . ?
N2 C8 1.460(6) . ?
N3 C12 1.332(6) . ?
N3 C11 1.455(6) . ?
N4 C15 1.373(6) . ?
N4 C17 1.380(7) . ?
N4 C16 1.480(6) . ?
N5 C20 1.355(6) . ?
N5 C24 1.399(6) . ?
N5 C19 1.477(6) . ?
N6 C25 1.342(6) . ?
N6 C26 1.445(6) . ?
N7 C30 1.327(7) . ?
N7 C29 1.470(7) . ?
N8 C35 1.358(7) . ?
N8 C33 1.364(6) . ?
N8 C34 1.485(7) . ?
N9 C38 1.345(6) . ?
N9 C42 1.382(6) . ?
N9 C37 1.464(6) . ?
N10 C43 1.329(6) . ?
N10 C44 1.453(6) . ?
N11 C48 1.317(7) . ?
N11 C47B 1.469(13) . ?
N11 C47A 1.478(12) . ?
N12 C51 1.371(6) . ?
N12 C53 1.372(7) . ?
N12 C52 1.469(6) . ?
N13 C56 1.349(6) . ?
N13 C60 1.384(7) . ?
N13 C55 1.475(7) . ?
N14 C61 1.337(7) . ?
N14 C62 1.447(7) . ?
N15 C66 1.320(8) . ?
N15 C65 1.459(7) . ?
N16 C69 1.339(6) . ?
N16 C71 1.384(7) . ?
N16 C70 1.477(7) . ?
C2 C3 1.455(6) . ?
C3 C4 1.406(6) . ?
C4 C5 1.409(7) . ?
C4 C7 1.492(6) . ?
C5 C6 1.350(7) . ?
C8 C9 1.511(7) . ?
C10 C11 1.523(7) . ?
C12 C13 1.478(7) . ?
C13 C14 1.396(7) . ?
C13 C18 1.419(7) . ?
C14 C15 1.459(6) . ?
C17 C18 1.336(7) . ?
C20 C21 1.475(6) . ?
C21 C22 1.380(7) . ?
C22 C23 1.437(7) . ?
C22 C25 1.488(6) . ?
C23 C24 1.327(7) . ?
C26 C27 1.524(8) . ?
C28 C29 1.514(9) . ?
C30 C31 1.499(8) . ?
C31 C32 1.394(7) . ?
C31 C36 1.412(8) . ?
C32 C33 1.469(7) . ?
C35 C36 1.347(9) . ?
C38 C39 1.474(6) . ?
C39 C40 1.396(7) . ?
C40 C41 1.429(7) . ?
C40 C43 1.488(7) . ?
C41 C42 1.348(7) . ?
C44 C45 1.489(8) . ?
C46A C47A 1.522(17) . ?
C46B C47B 1.569(18) . ?
C48 C49 1.503(7) . ?
C49 C50 1.393(6) . ?
C49 C54 1.423(7) . ?
C50 C51 1.451(6) . ?
C53 C54 1.342(8) . ?
C56 C57 1.461(7) . ?
C57 C58 1.390(7) . ?
C58 C59 1.419(7) . ?
C58 C61 1.491(7) . ?
C59 C60 1.358(8) . ?
C62 C63 1.482(8) . ?
C64 C65 1.473(9) . ?
C66 C67 1.489(8) . ?
C67 C68 1.389(7) . ?
C67 C72 1.431(8) . ?
C68 C69 1.447(7) . ?
C71 C72 1.311(9) . ?
O1S C1S 1.420(7) . ?
O2S C2S 1.425(8) . ?
O3S C3S1 1.217(18) . ?
O3S C3S2 1.493(15) . ?
C3S1 C3S2 0.692(19) . ?
C4S O4S2 1.231(11) . ?
C4S O4S1 1.313(14) . ?
O5S C5S 1.437(8) . ?
C6S O6S 1.444(14) . ?
C7S O7S 1.500(18) . ?
